data_7104668
loop_
_publ_author_name
'Freedman, Danna E'
'Jenkins, David M'
'Long, Jeffrey R'

_publ_section_title
;
 Strong magnetic exchange coupling in the cyano-bridged coordination
 clusters [(PY5Me2)4V4M(CN)6]5+ (M = Cr, Mo).
;
_journal_issue 32
_journal_name_full 'Chemical communications (Cambridge, England)'
_journal_page_first 4829
_journal_page_last 4831
_journal_paper_doi 10.1039/b908736b
_journal_volume 34
_journal_year 2009
_chemical_formula_sum 'C135 H100 F28 Mo N33 O0.5 P5 V4'
_chemical_formula_weight 3179.03
_chemical_name_systematic
;
?
;
_space_group_IT_number 140
_symmetry_cell_setting tetragonal
_symmetry_space_group_name_Hall '-I 4 2c'
_symmetry_space_group_name_H-M 'I 4/m c m'
_atom_sites_solution_hydrogens geom
_atom_sites_solution_primary direct
_atom_sites_solution_secondary difmap
_audit_creation_method SHELXL-97
_cell_angle_alpha 90.00
_cell_angle_beta 90.00
_cell_angle_gamma 90.00
_cell_formula_units_Z 8
_cell_length_a 33.492(2)
_cell_length_b 33.492(2)
_cell_length_c 29.015(4)
_cell_measurement_reflns_used 6229
_cell_measurement_temperature 140
_cell_measurement_theta_max 37.486
_cell_measurement_theta_min 4.440
_cell_volume 32546(5)
_computing_cell_refinement 'Bruker SAINT v6.36'
_computing_data_collection 'Bruker SMART v5.054d'
_computing_data_reduction 'Bruker SAINT v6.36'
_computing_structure_refinement 'SHELXL-97 (Sheldrick, 1997)'
_computing_structure_solution 'SHELXS-97 (Sheldrick, 1990)'
_diffrn_ambient_temperature 140
_diffrn_detector_area_resol_mean 0
_diffrn_measured_fraction_theta_full 0.997
_diffrn_measured_fraction_theta_max 0.997
_diffrn_measurement_device_type 'Bruker SMART CCD'
_diffrn_measurement_method \w/2\q-scans
_diffrn_radiation_monochromator graphite
_diffrn_radiation_source 'fine-focus sealed tube'
_diffrn_radiation_type MoK\a
_diffrn_radiation_wavelength 0.71073
_diffrn_reflns_av_R_equivalents 0.0897
_diffrn_reflns_av_sigmaI/netI 0.0383
_diffrn_reflns_limit_h_max 27
_diffrn_reflns_limit_h_min -35
_diffrn_reflns_limit_k_max 35
_diffrn_reflns_limit_k_min -29
_diffrn_reflns_limit_l_max 30
_diffrn_reflns_limit_l_min -29
_diffrn_reflns_number 63396
_diffrn_reflns_theta_full 21.99
_diffrn_reflns_theta_max 21.99
_diffrn_reflns_theta_min 2.22
_diffrn_standards_interval_count 0
_diffrn_standards_interval_time 0
_diffrn_standards_number 0
_exptl_absorpt_coefficient_mu 0.432
_exptl_absorpt_correction_T_max 1.0
_exptl_absorpt_correction_T_min 0.856970
_exptl_absorpt_correction_type empirical
_exptl_absorpt_process_details 'Blessing, 1995'
_exptl_crystal_colour purple
_exptl_crystal_density_diffrn 1.298
_exptl_crystal_density_method 'not measured'
_exptl_crystal_description block
_exptl_crystal_F_000 12848
_exptl_crystal_size_max .25
_exptl_crystal_size_mid .15
_exptl_crystal_size_min .05
_refine_diff_density_max 1.429
_refine_diff_density_min -1.296
_refine_diff_density_rms 0.158
_refine_ls_extinction_method none
_refine_ls_goodness_of_fit_ref 2.041
_refine_ls_hydrogen_treatment constr
_refine_ls_matrix_type full
_refine_ls_number_parameters 464
_refine_ls_number_reflns 5259
_refine_ls_number_restraints 0
_refine_ls_restrained_S_all 2.041
_refine_ls_R_factor_all 0.1317
_refine_ls_R_factor_gt 0.0954
_refine_ls_shift/su_max 0.028
_refine_ls_shift/su_mean 0.001
_refine_ls_structure_factor_coef Fsqd
_refine_ls_weighting_details 'calc w=1/[\s^2^(Fo^2^)+(0.1000P)^2^+0.0000P] where P=(Fo^2^+2Fc^2^)/3'
_refine_ls_weighting_scheme calc
_refine_ls_wR_factor_gt 0.2711
_refine_ls_wR_factor_ref 0.2883
_reflns_number_gt 3644
_reflns_number_total 5259
_reflns_threshold_expression >2sigma(I)
_cod_data_source_file b908736b.txt
_cod_data_source_block df93a
_cod_original_sg_symbol_H-M I4/mcm
_cod_original_formula_sum 'C135 H100 F28 Mo N33 O0.50 P5 V4'
_cod_database_code 7104668

loop_
_symmetry_equiv_pos_as_xyz
'x, y, z'
'-x, -y, z'
'-y, x, z'
'y, -x, z'
'-x, y, -z+1/2'
'x, -y, -z+1/2'
'y, x, -z+1/2'
'-y, -x, -z+1/2'
'x+1/2, y+1/2, z+1/2'
'-x+1/2, -y+1/2, z+1/2'
'-y+1/2, x+1/2, z+1/2'
'y+1/2, -x+1/2, z+1/2'
'-x+1/2, y+1/2, -z+1'
'x+1/2, -y+1/2, -z+1'
'y+1/2, x+1/2, -z+1'
'-y+1/2, -x+1/2, -z+1'
'-x, -y, -z'
'x, y, -z'
'y, -x, -z'
'-y, x, -z'
'x, -y, z-1/2'
'-x, y, z-1/2'
'-y, -x, z-1/2'
'y, x, z-1/2'
'-x+1/2, -y+1/2, -z+1/2'
'x+1/2, y+1/2, -z+1/2'
'y+1/2, -x+1/2, -z+1/2'
'-y+1/2, x+1/2, -z+1/2'
'x+1/2, -y+1/2, z'
'-x+1/2, y+1/2, z'
'-y+1/2, -x+1/2, z'
'y+1/2, x+1/2, z'

loop_
_atom_site_label
_atom_site_type_symbol
_atom_site_fract_x
_atom_site_fract_y
_atom_site_fract_z
_atom_site_U_iso_or_equiv
_atom_site_adp_type
_atom_site_occupancy
_atom_site_symmetry_multiplicity
_atom_site_calc_flag
_atom_site_refinement_flags
_atom_site_disorder_assembly
_atom_site_disorder_group
Mo1 Mo 0.24785(4) 0.25215(4) 0.0000 0.0488(6) Uani 1 4 d S . .
V1 V 0.11926(6) 0.16132(6) 0.0000 0.0287(6) Uani 1 2 d S . .
V2 V 0.30736(5) 0.19264(5) 0.14926(7) 0.0449(7) Uani 1 2 d S . .
P1 P 0.0000 0.0000 0.36685(16) 0.0400(12) Uani 1 4 d S . .
P2 P 0.17331(10) 0.0000 0.2500 0.0375(8) Uani 1 2 d S . .
P3 P 0.4095(3) 0.0905(3) 0.0000 0.175(5) Uani 1 4 d S . .
P5 P 0.3577(10) -0.0293(5) -0.019(4) 0.61(9) Uani 0.25 1 d P . .
F1 F -0.04386(17) 0.01927(16) 0.36628(19) 0.0629(15) Uiso 1 1 d . . .
F2 F 0.0000 0.0000 0.3122(4) 0.069(3) Uiso 1 4 d S . .
F3 F 0.0000 0.0000 0.4208(5) 0.091(4) Uiso 1 4 d S . .
F4 F 0.17354(14) 0.04505(15) 0.26762(17) 0.0520(14) Uiso 1 1 d . . .
F5 F 0.13950(16) 0.01037(16) 0.21373(18) 0.0606(15) Uiso 1 1 d . . .
F6 F 0.20569(18) -0.01097(17) 0.2874(2) 0.0711(17) Uiso 1 1 d . . .
F7 F 0.3771(6) 0.1229(6) 0.0000 0.198(10) Uiso 1 4 d S . .
F8 F 0.4440(8) 0.0560(8) 0.0000 0.262(14) Uiso 1 4 d S . .
F9 F 0.3724(8) 0.0521(9) 0.0000 0.281(11) Uiso 1 2 d S . .
F10 F 0.4119(5) 0.0881(5) 0.0545(10) 0.275(11) Uiso 1 2 d S . .
F11 F 0.3282(12) -0.0558(13) 0.0000 0.212(15) Uiso 0.50 2 d SP . .
F12 F 0.3456(10) 0.0078(11) 0.0000 0.171(11) Uiso 0.50 2 d SP . .
F13 F 0.3875(15) -0.0400(14) 0.0000 0.244(18) Uiso 0.50 2 d SP . .
F14 F 0.3157(19) -0.0130(19) -0.036(2) 0.23(2) Uiso 0.25 1 d P . .
C1 C 0.2000(4) 0.2106(4) 0.0000 0.044(3) Uani 1 2 d S . .
C2 C 0.2146(4) 0.2854(4) 0.0522(5) 0.057(4) Uani 1 2 d S . .
C3 C 0.2780(3) 0.2220(3) 0.0518(4) 0.044(3) Uani 1 2 d S . .
C10 C 0.0470(2) 0.1208(2) 0.0404(3) 0.035(2) Uani 1 1 d . . .
C11 C 0.0733(2) 0.1791(2) 0.0877(2) 0.032(2) Uani 1 1 d . . .
C12 C 0.1096(2) 0.1136(2) 0.0881(3) 0.034(2) Uani 1 1 d . . .
C13 C 0.2336(3) 0.1551(3) 0.1933(3) 0.045(2) Uani 1 1 d . . .
C14 C 0.1577(4) 0.0731(3) 0.1261(3) 0.058(3) Uani 1 1 d . . .
H14A H 0.1646 0.0555 0.1495 0.070 Uiso 1 1 calc R . .
C15 C 0.0681(3) 0.1330(3) 0.0855(3) 0.038(2) Uani 1 1 d . . .
C16 C 0.1045(3) 0.2358(3) 0.0595(3) 0.042(2) Uani 1 1 d . . .
H16A H 0.1219 0.2471 0.0382 0.051 Uiso 1 1 calc R . .
C17 C 0.1201(3) 0.0875(3) 0.1238(3) 0.043(2) Uani 1 1 d . . .
H17A H 0.1012 0.0801 0.1457 0.051 Uiso 1 1 calc R . .
C18 C 0.0428(3) 0.1196(3) 0.1268(3) 0.049(3) Uani 1 1 d . . .
H18A H 0.0393 0.0912 0.1258 0.074 Uiso 1 1 calc R . .
H18B H 0.0171 0.1325 0.1255 0.074 Uiso 1 1 calc R . .
H18C H 0.0560 0.1269 0.1549 0.074 Uiso 1 1 calc R . .
C19 C 0.0553(3) 0.2020(3) 0.1218(3) 0.044(2) Uani 1 1 d . . .
H19A H 0.0382 0.1902 0.1432 0.053 Uiso 1 1 calc R . .
C20 C 0.3009(3) 0.1501(3) 0.2898(3) 0.062(3) Uani 1 1 d . . .
H20A H 0.2850 0.1319 0.3056 0.074 Uiso 1 1 calc R . .
C21 C 0.1933(3) 0.1484(3) 0.2008(3) 0.055(3) Uani 1 1 d . . .
H21A H 0.1854 0.1273 0.2196 0.066 Uiso 1 1 calc R . .
C22 C 0.0114(3) 0.0993(3) 0.0413(3) 0.050(3) Uani 1 1 d . . .
H22A H -0.0004 0.0921 0.0691 0.060 Uiso 1 1 calc R . .
C23 C 0.1732(3) 0.1098(3) 0.0601(3) 0.051(3) Uani 1 1 d . . .
H23A H 0.1919 0.1181 0.0383 0.062 Uiso 1 1 calc R . .
C24 C 0.2967(3) 0.1544(3) 0.2421(3) 0.049(2) Uani 1 1 d . . .
C25 C 0.3934(3) 0.2125(3) 0.1744(3) 0.053(3) Uani 1 1 d . . .
C26 C 0.0886(3) 0.2605(3) 0.0927(3) 0.052(3) Uani 1 1 d . . .
H26A H 0.0948 0.2875 0.0941 0.063 Uiso 1 1 calc R . .
C27 C 0.2662(3) 0.1290(3) 0.2141(3) 0.052(3) Uani 1 1 d . . .
C28 C 0.1768(3) 0.2024(3) 0.1523(3) 0.055(3) Uani 1 1 d . . .
H28A H 0.1583 0.2188 0.1376 0.066 Uiso 1 1 calc R . .
C29 C 0.1861(3) 0.0843(3) 0.0941(3) 0.063(3) Uani 1 1 d . . .
H29A H 0.2123 0.0751 0.0954 0.075 Uiso 1 1 calc R . .
C30 C -0.0057(4) 0.0890(4) 0.0000 0.059(4) Uani 1 2 d S . .
H30A H -0.0295 0.0747 0.0000 0.071 Uiso 1 2 calc SR . .
C31 C 0.4526(4) 0.1961(4) 0.1319(5) 0.093(4) Uani 1 1 d . . .
H31A H 0.4802 0.1950 0.1296 0.112 Uiso 1 1 calc R . .
C32 C 0.0629(3) 0.2427(3) 0.1239(3) 0.054(3) Uani 1 1 d . . .
H32A H 0.0507 0.2582 0.1464 0.064 Uiso 1 1 calc R . .
C33 C 0.3278(3) 0.1722(3) 0.3130(4) 0.057(4) Uani 1 2 d S . .
H33A H 0.3311 0.1689 0.3446 0.068 Uiso 1 2 calc SR . .
C34 C 0.4344(3) 0.2120(3) 0.1707(4) 0.066(3) Uani 1 1 d . . .
H34A H 0.4500 0.2224 0.1944 0.080 Uiso 1 1 calc R . .
C35 C 0.2175(3) 0.2083(3) 0.1458(3) 0.058(3) Uani 1 1 d . . .
H35A H 0.2257 0.2289 0.1265 0.070 Uiso 1 1 calc R . .
C36 C 0.1644(3) 0.1726(3) 0.1804(3) 0.060(3) Uani 1 1 d . . .
H36A H 0.1374 0.1684 0.1859 0.072 Uiso 1 1 calc R . .
C37 C 0.3883(3) 0.1832(4) 0.1028(4) 0.078(4) Uani 1 1 d . . .
H37A H 0.3723 0.1736 0.0790 0.093 Uiso 1 1 calc R . .
C38 C 0.2477(3) 0.0974(3) 0.2465(3) 0.064(3) Uani 1 1 d . . .
H38A H 0.2287 0.0816 0.2298 0.096 Uiso 1 1 calc R . .
H38B H 0.2346 0.1106 0.2717 0.096 Uiso 1 1 calc R . .
H38C H 0.2685 0.0804 0.2583 0.096 Uiso 1 1 calc R . .
C39 C 0.4289(4) 0.1821(4) 0.0971(5) 0.101(5) Uani 1 1 d . . .
H39A H 0.4402 0.1721 0.0702 0.121 Uiso 1 1 calc R . .
C800 C 0.0884(3) 0.0884(3) 0.2500 0.045(3) Uiso 1 2 d S . .
C801 C 0.0584(3) 0.0584(3) 0.2500 0.064(4) Uiso 1 2 d S . .
C804 C 0.4729(12) 0.2525(10) 0.0000 0.076(10) Uiso 0.50 2 d SP . .
C805 C 0.4986(12) 0.2705(12) 0.0000 0.094(11) Uiso 0.50 2 d SP . .
N1 N 0.1715(3) 0.1901(3) 0.0000 0.039(3) Uani 1 2 d S . .
N2 N 0.1975(3) 0.3025(3) 0.0793(5) 0.086(4) Uani 1 2 d S . .
N3 N 0.2935(3) 0.2065(3) 0.0830(4) 0.049(3) Uani 1 2 d S . .
N10 N 0.09665(19) 0.1965(2) 0.0555(2) 0.0324(17) Uani 1 1 d . . .
N11 N 0.0640(3) 0.1313(3) 0.0000 0.029(2) Uani 1 2 d S . .
N12 N 0.1361(2) 0.12366(19) 0.0559(2) 0.0334(17) Uani 1 1 d . . .
N13 N 0.3708(2) 0.1971(2) 0.1401(3) 0.058(2) Uani 1 1 d . . .
N14 N 0.3187(2) 0.1813(2) 0.2189(3) 0.042(3) Uani 1 2 d S . .
N15 N 0.2454(2) 0.1857(2) 0.1659(2) 0.046(2) Uani 1 1 d . . .
N800 N 0.1126(3) 0.1126(3) 0.2500 0.070(4) Uiso 1 2 d S . .
N803 N 0.4358(5) 0.2524(5) 0.0000 0.104(5) Uiso 1 2 d S . .
N801 N 0.4187(15) 0.0813(15) 0.152(2) 0.25(3) Uiso 0.50 2 d SP . .
C802 C 0.4702(8) 0.0298(8) 0.2509(15) 0.238(18) Uiso 1 2 d S . .
C803 C 0.5000 0.0000 0.2117(13) 0.133(12) Uiso 1 4 d S . .
O800 O 0.5000 0.0000 0.2500 0.165(14) Uiso 1 8 d S . .
C806 C 0.3964(7) 0.1036(7) 0.1989(12) 0.187(12) Uiso 1 2 d S . .
N810 N 0.0430(8) 0.3288(8) 0.1944(9) 0.108(8) Uiso 0.50 1 d P . .
C809 C 0.0550(14) 0.3452(13) 0.1723(17) 0.170(17) Uiso 0.50 1 d P . .

loop_
_atom_site_aniso_label
_atom_site_aniso_U_11
_atom_site_aniso_U_22
_atom_site_aniso_U_33
_atom_site_aniso_U_23
_atom_site_aniso_U_13
_atom_site_aniso_U_12
Mo1 0.0574(8) 0.0574(8) 0.0317(9) 0.000 0.000 -0.0311(9)
V1 0.0336(12) 0.0349(12) 0.0176(10) 0.000 0.000 -0.0084(9)
V2 0.0495(10) 0.0495(10) 0.0356(13) 0.0007(8) -0.0007(8) -0.0155(11)
P1 0.0377(17) 0.0377(17) 0.045(3) 0.000 0.000 0.000
P2 0.050(2) 0.037(2) 0.0253(17) 0.0005(14) 0.000 0.000
P3 0.203(9) 0.203(9) 0.119(9) 0.000 0.000 0.007(12)
P5 0.22(3) 0.039(10) 1.6(2) 0.09(4) -0.48(8) -0.006(14)
C1 0.052(9) 0.057(9) 0.022(7) 0.000 0.000 -0.003(7)
C2 0.073(7) 0.073(7) 0.024(8) 0.001(5) -0.001(5) -0.008(8)
C3 0.050(6) 0.050(6) 0.032(8) -0.003(5) 0.003(5) -0.027(7)
C10 0.035(5) 0.039(5) 0.032(5) -0.002(4) -0.001(4) -0.013(4)
C11 0.040(5) 0.039(5) 0.018(4) -0.001(4) 0.000(4) -0.003(4)
C12 0.045(6) 0.033(5) 0.024(4) -0.004(4) -0.003(4) -0.010(4)
C13 0.047(6) 0.051(6) 0.037(5) -0.006(5) -0.003(5) -0.012(5)
C14 0.090(9) 0.043(6) 0.041(6) 0.001(5) -0.024(6) 0.002(6)
C15 0.047(6) 0.046(6) 0.022(5) -0.002(4) 0.011(4) -0.015(4)
C16 0.066(7) 0.039(6) 0.022(5) 0.002(4) -0.001(4) -0.006(5)
C17 0.051(7) 0.046(6) 0.032(5) 0.004(4) -0.003(5) -0.011(5)
C18 0.064(7) 0.055(6) 0.028(5) -0.001(4) 0.018(4) -0.019(5)
C19 0.048(6) 0.055(7) 0.030(5) -0.005(5) 0.005(4) -0.003(5)
C20 0.067(8) 0.075(8) 0.042(6) 0.014(5) 0.004(5) -0.003(6)
C21 0.061(8) 0.064(7) 0.040(6) -0.008(5) 0.013(5) -0.022(6)
C22 0.054(7) 0.066(7) 0.030(5) -0.002(5) 0.009(5) -0.020(5)
C23 0.072(8) 0.058(7) 0.024(5) 0.002(5) -0.006(5) 0.000(5)
C24 0.049(6) 0.051(6) 0.048(6) 0.000(5) 0.005(5) -0.003(5)
C25 0.047(7) 0.058(7) 0.053(6) -0.004(5) 0.002(5) -0.015(5)
C26 0.082(8) 0.043(6) 0.033(5) -0.002(5) -0.012(5) 0.000(5)
C27 0.060(7) 0.049(6) 0.046(6) 0.001(5) 0.002(5) -0.019(5)
C28 0.053(7) 0.065(7) 0.048(6) 0.002(5) -0.008(5) 0.000(5)
C29 0.078(8) 0.070(8) 0.039(6) 0.002(6) -0.008(6) 0.021(6)
C30 0.050(9) 0.076(11) 0.052(10) 0.000 0.000 -0.041(8)
C31 0.060(9) 0.091(10) 0.127(12) -0.025(9) 0.020(9) -0.012(7)
C32 0.065(7) 0.063(8) 0.033(5) -0.015(5) -0.007(5) 0.021(5)
C33 0.071(6) 0.071(6) 0.028(7) 0.004(5) -0.004(5) -0.014(8)
C34 0.047(7) 0.071(8) 0.081(8) -0.016(6) -0.006(6) -0.013(6)
C35 0.058(8) 0.068(7) 0.049(6) 0.006(5) -0.005(5) -0.016(6)
C36 0.049(7) 0.089(9) 0.044(6) -0.008(6) -0.002(5) -0.007(6)
C37 0.061(8) 0.105(10) 0.067(8) -0.032(7) 0.027(6) -0.024(7)
C38 0.076(8) 0.058(7) 0.058(7) 0.011(5) 0.011(6) -0.017(5)
C39 0.071(10) 0.122(12) 0.110(11) -0.049(9) 0.027(8) -0.021(8)
N1 0.041(7) 0.054(7) 0.022(5) 0.000 0.000 -0.019(6)
N2 0.102(7) 0.102(7) 0.054(9) -0.008(6) 0.008(6) 0.009(9)
N3 0.053(5) 0.053(5) 0.041(7) -0.003(4) 0.003(4) -0.022(6)
N10 0.044(4) 0.034(5) 0.019(3) -0.003(3) 0.000(3) 0.000(3)
N11 0.034(6) 0.038(6) 0.014(5) 0.000 0.000 -0.013(4)
N12 0.038(5) 0.040(4) 0.023(4) 0.002(3) -0.003(3) 0.001(3)
N13 0.055(6) 0.066(6) 0.051(5) -0.010(4) 0.006(4) -0.022(4)
N14 0.043(4) 0.043(4) 0.041(6) -0.002(4) 0.002(4) -0.012(5)
N15 0.052(5) 0.055(5) 0.033(4) 0.004(4) -0.004(4) -0.014(4)

loop_
_atom_type_symbol
_atom_type_description
_atom_type_scat_dispersion_real
_atom_type_scat_dispersion_imag
_atom_type_scat_source
C C 0.0033 0.0016 'International Tables Vol C Tables 4.2.6.8 and 6.1.1.4'
H H 0.0000 0.0000 'International Tables Vol C Tables 4.2.6.8 and 6.1.1.4'
N N 0.0061 0.0033 'International Tables Vol C Tables 4.2.6.8 and 6.1.1.4'
F F 0.0171 0.0103 'International Tables Vol C Tables 4.2.6.8 and 6.1.1.4'
P P 0.1023 0.0942 'International Tables Vol C Tables 4.2.6.8 and 6.1.1.4'
V V 0.3005 0.5294 'International Tables Vol C Tables 4.2.6.8 and 6.1.1.4'
Mo Mo -1.6832 0.6857 'International Tables Vol C Tables 4.2.6.8 and 6.1.1.4'
O O 0.0106 0.0060 'International Tables Vol C Tables 4.2.6.8 and 6.1.1.4'

loop_
_geom_angle_atom_site_label_1
_geom_angle_atom_site_label_2
_geom_angle_atom_site_label_3
_geom_angle
_geom_angle_site_symmetry_1
_geom_angle_site_symmetry_3
_geom_angle_publ_flag
C3 Mo1 C3 92.9(7) . 18 ?
C3 Mo1 C1 92.8(2) . . ?
C3 Mo1 C1 92.8(2) 18 . ?
C3 Mo1 C1 92.8(2) . 31 ?
C3 Mo1 C1 92.8(2) 18 31 ?
C1 Mo1 C1 171.8(7) . 31 ?
C3 Mo1 C2 89.6(5) . . ?
C3 Mo1 C2 177.4(5) 18 . ?
C1 Mo1 C2 87.1(3) . . ?
C1 Mo1 C2 87.1(3) 31 . ?
C3 Mo1 C2 177.4(5) . 18 ?
C3 Mo1 C2 89.6(5) 18 18 ?
C1 Mo1 C2 87.1(3) . 18 ?
C1 Mo1 C2 87.1(3) 31 18 ?
C2 Mo1 C2 87.8(7) . 18 ?
N1 V1 N11 179.7(4) . . ?
N1 V1 N12 93.1(3) . . ?
N11 V1 N12 87.1(2) . . ?
N1 V1 N12 93.1(3) . 18 ?
N11 V1 N12 87.1(2) . 18 ?
N12 V1 N12 99.1(4) . 18 ?
N1 V1 N10 92.6(3) . 18 ?
N11 V1 N10 87.2(2) . 18 ?
N12 V1 N10 174.3(3) . 18 ?
N12 V1 N10 81.2(2) 18 18 ?
N1 V1 N10 92.6(3) . . ?
N11 V1 N10 87.2(2) . . ?
N12 V1 N10 81.2(2) . . ?
N12 V1 N10 174.3(3) 18 . ?
N10 V1 N10 98.0(3) 18 . ?
N3 V2 N14 176.0(5) . . ?
N3 V2 N15 90.9(3) . 31 ?
N14 V2 N15 86.5(3) . 31 ?
N3 V2 N15 90.9(3) . . ?
N14 V2 N15 86.5(3) . . ?
N15 V2 N15 99.2(4) 31 . ?
N3 V2 N13 95.4(3) . 31 ?
N14 V2 N13 87.3(3) . 31 ?
N15 V2 N13 173.6(3) 31 31 ?
N15 V2 N13 81.5(3) . 31 ?
N3 V2 N13 95.4(3) . . ?
N14 V2 N13 87.3(3) . . ?
N15 V2 N13 81.5(3) 31 . ?
N15 V2 N13 173.6(3) . . ?
N13 V2 N13 97.1(4) 31 . ?
F3 P1 F2 180.000(2) . . ?
F3 P1 F1 90.6(3) . 3 ?
F2 P1 F1 89.4(3) . 3 ?
F3 P1 F1 90.6(3) . 4 ?
F2 P1 F1 89.4(3) . 4 ?
F1 P1 F1 178.8(5) 3 4 ?
F3 P1 F1 90.6(3) . . ?
F2 P1 F1 89.4(3) . . ?
F1 P1 F1 89.994(6) 3 . ?
F1 P1 F1 89.994(6) 4 . ?
F3 P1 F1 90.6(3) . 2 ?
F2 P1 F1 89.4(3) . 2 ?
F1 P1 F1 89.994(6) 3 2 ?
F1 P1 F1 89.994(6) 4 2 ?
F1 P1 F1 178.8(5) . 2 ?
F6 P2 F6 93.2(5) . 6 ?
F6 P2 F5 177.8(3) . . ?
F6 P2 F5 89.0(3) 6 . ?
F6 P2 F5 89.0(3) . 6 ?
F6 P2 F5 177.8(3) 6 6 ?
F5 P2 F5 88.8(4) . 6 ?
F6 P2 F4 89.8(3) . 6 ?
F6 P2 F4 89.8(3) 6 6 ?
F5 P2 F4 89.9(3) . 6 ?
F5 P2 F4 90.5(3) 6 6 ?
F6 P2 F4 89.8(3) . . ?
F6 P2 F4 89.8(3) 6 . ?
F5 P2 F4 90.5(3) . . ?
F5 P2 F4 89.9(3) 6 . ?
F4 P2 F4 179.5(4) 6 . ?
F7 P3 F10 94.1(11) . 18 ?
F7 P3 F10 94.1(11) . . ?
F10 P3 F10 172(2) 18 . ?
F7 P3 F8 179.999(7) . . ?
F10 P3 F8 85.9(11) 18 . ?
F10 P3 F8 85.9(11) . . ?
F7 P3 F9 91.1(10) . . ?
F10 P3 F9 89.93(8) 18 . ?
F10 P3 F9 89.93(8) . . ?
F8 P3 F9 88.9(10) . . ?
F7 P3 F9 91.1(10) . 31 ?
F10 P3 F9 89.92(8) 18 31 ?
F10 P3 F9 89.92(8) . 31 ?
F8 P3 F9 88.9(10) . 31 ?
F9 P3 F9 178(2) . 31 ?
P5 P5 F13 62(5) 18 . ?
P5 P5 F12 67(4) 18 . ?
F13 P5 F12 108(5) . . ?
P5 P5 F11 67(4) 18 . ?
F13 P5 F11 102(5) . . ?
F12 P5 F11 101(5) . . ?
P5 P5 F14 107(4) 18 . ?
F13 P5 F14 169(8) . . ?
F12 P5 F14 64(2) . . ?
F11 P5 F14 74(3) . . ?
P5 P5 F14 43(2) 18 18 ?
F13 P5 F14 105(7) . 18 ?
F12 P5 F14 47(3) . 18 ?
F11 P5 F14 55(4) . 18 ?
F14 P5 F14 64(4) . 18 ?
F12 F9 P3 167(2) . . ?
P5 F11 P5 46(7) . 18 ?
P5 F12 P5 47(7) . 18 ?
P5 F12 F14 93(4) . 18 ?
P5 F12 F14 63(3) 18 18 ?
P5 F12 F14 63(3) . . ?
P5 F12 F14 93(4) 18 . ?
F14 F12 F14 80(5) 18 . ?
P5 F12 F9 127(3) . . ?
P5 F12 F9 127(3) 18 . ?
F14 F12 F9 134(3) 18 . ?
F14 F12 F9 134(3) . . ?
P5 F13 P5 56(10) 18 . ?
P5 F14 F12 53(3) . . ?
P5 F14 P5 29(5) . 18 ?
F12 F14 P5 40(2) . 18 ?
N1 C1 Mo1 175.0(12) . . ?
N2 C2 Mo1 179.7(17) . . ?
N3 C3 Mo1 175.4(12) . . ?
N11 C10 C22 120.8(8) . . ?
N11 C10 C15 118.2(7) . . ?
C22 C10 C15 121.0(7) . . ?
N10 C11 C19 120.5(8) . . ?
N10 C11 C15 117.6(6) . . ?
C19 C11 C15 121.9(7) . . ?
N12 C12 C17 120.6(8) . . ?
N12 C12 C15 117.4(7) . . ?
C17 C12 C15 121.9(7) . . ?
N15 C13 C21 119.9(9) . . ?
N15 C13 C27 117.3(8) . . ?
C21 C13 C27 122.8(9) . . ?
C17 C14 C29 120.9(9) . . ?
C12 C15 C18 109.7(7) . . ?
C12 C15 C10 110.1(6) . . ?
C18 C15 C10 109.3(7) . . ?
C12 C15 C11 108.6(6) . . ?
C18 C15 C11 108.6(7) . . ?
C10 C15 C11 110.4(7) . . ?
N10 C16 C26 125.0(9) . . ?
C14 C17 C12 119.5(9) . . ?
C32 C19 C11 119.4(8) . . ?
C33 C20 C24 120.3(10) . . ?
C13 C21 C36 121.0(10) . . ?
C30 C22 C10 118.1(9) . . ?
N12 C23 C29 125.1(9) . . ?
N14 C24 C20 120.5(9) . . ?
N14 C24 C27 117.7(8) . . ?
C20 C24 C27 121.8(8) . . ?
N13 C25 C34 119.8(9) . . ?
N13 C25 C27 116.8(8) . 31 ?
C34 C25 C27 123.1(9) . 31 ?
C16 C26 C32 116.0(9) . . ?
C13 C27 C38 110.4(8) . . ?
C13 C27 C25 108.3(7) . 31 ?
C38 C27 C25 107.8(8) . 31 ?
C13 C27 C24 111.2(8) . . ?
C38 C27 C24 108.5(8) . . ?
C25 C27 C24 110.5(8) 31 . ?
C36 C28 C35 119.1(10) . . ?
C23 C29 C14 115.7(10) . . ?
C22 C30 C22 121.6(12) . 18 ?
C39 C31 C34 118.6(12) . . ?
C26 C32 C19 120.7(8) . . ?
C20 C33 C20 119.2(13) 31 . ?
C25 C34 C31 120.3(10) . . ?
N15 C35 C28 123.1(9) . . ?
C28 C36 C21 118.2(10) . . ?
N13 C37 C39 123.3(11) . . ?
C31 C39 C37 118.6(12) . . ?
N800 C800 C801 180.0(9) . . ?
C805 C804 N803 145(4) . . ?
C1 N1 V1 172.9(11) . . ?
C3 N3 V2 159.9(11) . . ?
C16 N10 C11 118.2(7) . . ?
C16 N10 V1 122.4(5) . . ?
C11 N10 V1 119.4(5) . . ?
C10 N11 C10 120.5(9) 18 . ?
C10 N11 V1 119.7(5) 18 . ?
C10 N11 V1 119.7(5) . . ?
C23 N12 C12 118.0(7) . . ?
C23 N12 V1 121.5(6) . . ?
C12 N12 V1 120.5(6) . . ?
C37 N13 C25 119.4(9) . . ?
C37 N13 V2 121.1(7) . . ?
C25 N13 V2 119.3(6) . . ?
C24 N14 C24 119.1(11) . 31 ?
C24 N14 V2 120.3(5) . . ?
C24 N14 V2 120.3(5) 31 . ?
C35 N15 C13 118.7(8) . . ?
C35 N15 V2 121.1(6) . . ?
C13 N15 V2 119.8(6) . . ?
O800 C802 C803 38.6(16) . 27 ?
O800 C802 C803 37.8(15) . . ?
C803 C802 C803 76(3) 27 . ?
O800 C802 C802 44.99(4) . 27 ?
C803 C802 C802 57.0(15) 27 27 ?
C803 C802 C802 55.4(15) . 27 ?
O800 C802 C802 44.99(4) . 28_545 ?
C803 C802 C802 57.0(15) 27 28_545 ?
C803 C802 C802 55.4(15) . 28_545 ?
C802 C802 C802 89.96(14) 27 28_545 ?
O800 C803 C802 52.5(18) . 27 ?
O800 C803 C802 52.5(18) . 28_545 ?
C802 C803 C802 105(4) 27 28_545 ?
O800 C803 C802 51.2(18) . 2_655 ?
C802 C803 C802 67.6(15) 27 2_655 ?
C802 C803 C802 67.6(15) 28_545 2_655 ?
O800 C803 C802 51.2(18) . . ?
C802 C803 C802 67.6(15) 27 . ?
C802 C803 C802 67.6(15) 28_545 . ?
C802 C803 C802 102(4) 2_655 . ?
C803 O800 C803 180.000(8) . 27 ?
C803 O800 C802 88.9(17) . 28_545 ?
C803 O800 C802 91.1(17) 27 28_545 ?
C803 O800 C802 88.9(17) . 27 ?
C803 O800 C802 91.1(17) 27 27 ?
C802 O800 C802 178(3) 28_545 27 ?
C803 O800 C802 91.1(17) . 2_655 ?
C803 O800 C802 88.9(17) 27 2_655 ?
C802 O800 C802 90.02(7) 28_545 2_655 ?
C802 O800 C802 90.02(7) 27 2_655 ?
C803 O800 C802 91.1(17) . . ?
C803 O800 C802 88.9(17) 27 . ?
C802 O800 C802 90.02(7) 28_545 . ?
C802 O800 C802 90.02(7) 27 . ?
C802 O800 C802 178(3) 2_655 . ?

loop_
_geom_bond_atom_site_label_1
_geom_bond_atom_site_label_2
_geom_bond_distance
_geom_bond_site_symmetry_2
_geom_bond_publ_flag
Mo1 C3 2.074(15) . ?
Mo1 C3 2.074(15) 18 ?
Mo1 C1 2.123(15) . ?
Mo1 C1 2.123(15) 31 ?
Mo1 C2 2.185(16) . ?
Mo1 C2 2.185(16) 18 ?
V1 N1 1.999(11) . ?
V1 N11 2.105(9) . ?
V1 N12 2.130(6) . ?
V1 N12 2.130(6) 18 ?
V1 N10 2.132(6) 18 ?
V1 N10 2.132(6) . ?
V2 N3 2.032(12) . ?
V2 N14 2.091(10) . ?
V2 N15 2.143(8) 31 ?
V2 N15 2.143(8) . ?
V2 N13 2.146(8) 31 ?
V2 N13 2.146(8) . ?
P1 F3 1.566(14) . ?
P1 F2 1.587(13) . ?
P1 F1 1.604(5) 3 ?
P1 F1 1.604(5) 4 ?
P1 F1 1.604(5) . ?
P1 F1 1.604(5) 2 ?
P2 F6 1.577(6) . ?
P2 F6 1.577(6) 6 ?
P2 F5 1.584(6) . ?
P2 F5 1.584(6) 6 ?
P2 F4 1.593(5) 6 ?
P2 F4 1.593(5) . ?
P3 F7 1.53(3) . ?
P3 F10 1.59(3) 18 ?
P3 F10 1.59(3) . ?
P3 F8 1.63(4) . ?
P3 F9 1.79(3) . ?
P3 F9 1.79(3) 31 ?
P5 P5 1.1(2) 18 ?
P5 F13 1.20(5) . ?
P5 F12 1.43(6) . ?
P5 F11 1.44(6) . ?
P5 F14 1.58(7) . ?
P5 F14 2.20(10) 18 ?
F9 F12 1.73(4) . ?
F11 P5 1.44(6) 18 ?
F12 P5 1.43(6) 18 ?
F12 F14 1.60(6) 18 ?
F12 F14 1.60(6) . ?
F13 P5 1.20(5) 18 ?
F14 P5 2.20(10) 18 ?
C1 N1 1.174(15) . ?
C2 N2 1.128(17) . ?
C3 N3 1.164(15) . ?
C10 N11 1.351(9) . ?
C10 C22 1.392(11) . ?
C10 C15 1.542(11) . ?
C11 N10 1.350(10) . ?
C11 C19 1.391(11) . ?
C11 C15 1.556(11) . ?
C12 N12 1.333(10) . ?
C12 C17 1.400(11) . ?
C12 C15 1.536(12) . ?
C13 N15 1.354(11) . ?
C13 C21 1.387(12) . ?
C13 C27 1.522(13) . ?
C14 C17 1.352(13) . ?
C14 C29 1.382(14) . ?
C15 C18 1.536(10) . ?
C16 N10 1.348(10) . ?
C16 C26 1.376(12) . ?
C19 C32 1.387(13) . ?
C20 C33 1.347(12) . ?
C20 C24 1.399(12) . ?
C21 C36 1.395(14) . ?
C22 C30 1.372(11) . ?
C23 N12 1.333(11) . ?
C23 C29 1.375(13) . ?
C24 N14 1.346(10) . ?
C24 C27 1.557(13) . ?
C25 N13 1.351(11) . ?
C25 C34 1.379(13) . ?
C25 C27 1.549(13) 31 ?
C26 C32 1.382(13) . ?
C27 C38 1.545(12) . ?
C27 C25 1.549(13) 31 ?
C28 C36 1.353(13) . ?
C28 C35 1.390(14) . ?
C30 C22 1.372(11) 18 ?
C31 C39 1.365(17) . ?
C31 C34 1.384(16) . ?
C33 C20 1.347(12) 31 ?
C35 N15 1.338(12) . ?
C37 N13 1.318(12) . ?
C37 C39 1.372(16) . ?
C800 N800 1.146(15) . ?
C800 C801 1.422(19) . ?
C804 C805 1.05(4) . ?
C804 N803 1.24(4) . ?
N11 C10 1.351(9) 18 ?
N14 C24 1.346(10) 31 ?
N801 C806 1.72(7) . ?
C802 O800 1.41(4) . ?
C802 C803 1.78(4) 27 ?
C802 C803 1.81(4) . ?
C802 C802 2.00(6) 27 ?
C802 C802 2.00(6) 28_545 ?
C803 O800 1.11(4) . ?
C803 C802 1.78(4) 27 ?
C803 C802 1.78(4) 28_545 ?
C803 C802 1.81(4) 2_655 ?
O800 C803 1.11(4) 27 ?
O800 C802 1.41(4) 28_545 ?
O800 C802 1.41(4) 27 ?
O800 C802 1.41(4) 2_655 ?
N810 C809 0.94(5) . ?
